data_7247308
loop_
_publ_author_name
'Huang, Wei-Chun'
'Chen, Wei-Hao'
'Chen, Chia-Ling'
'Liao, Tsung-Te'
'Chen, Yi-Wun'
'Chen, Jhy-Der'

_publ_section_title
;
 Formation of entangled Co(ii) coordination polymers based on
 bis-pyridyl-bis-amide and angular dicarboxylate ligands: a structural
 comparison
;
_journal_issue 39
_journal_name_full CrystEngComm
_journal_page_first 5575
_journal_page_last 5587
_journal_paper_doi 10.1039/D3CE00803G
_journal_volume 25
_journal_year 2023
_chemical_formula_sum 'C38 H30 Co N4 O11 S'
_chemical_formula_weight 809.65
_space_group_crystal_system monoclinic
_space_group_IT_number 14
_space_group_name_Hall '-P 2ybc'
_space_group_name_H-M_alt 'P 1 21/c 1'
_atom_sites_solution_hydrogens mixed
_audit_creation_method SHELXL-2014/7
_audit_update_record
;
2023-08-06 deposited with the CCDC.	2023-09-04 downloaded from the CCDC.
;
_cell_angle_alpha 90
_cell_angle_beta 103.1140(12)
_cell_angle_gamma 90
_cell_formula_units_Z 4
_cell_length_a 14.1784(4)
_cell_length_b 28.3482(7)
_cell_length_c 11.4749(3)
_cell_measurement_reflns_used 8107
_cell_measurement_temperature 296(2)
_cell_measurement_theta_max 23.90
_cell_measurement_theta_min 2.69
_cell_volume 4491.8(2)
_computing_cell_refinement 'Bruker SAINT'
_computing_data_collection 'Bruker APEX2'
_computing_data_reduction 'Bruker SAINT'
_computing_molecular_graphics 'Bruker SHELXTL'
_computing_publication_material 'Bruker SHELXTL'
_computing_structure_refinement 'SHELXL-2014/7 (Sheldrick, 2014)'
_computing_structure_solution 'SHELXS-97 (Sheldrick 2008)'
_diffrn_ambient_temperature 296(2)
_diffrn_measured_fraction_theta_full 0.982
_diffrn_measured_fraction_theta_max 0.974
_diffrn_measurement_device_type 'Bruker APEX-II CCD'
_diffrn_measurement_method '\f and \w scans'
_diffrn_radiation_type MoK\a
_diffrn_radiation_wavelength 0.71073
_diffrn_reflns_av_R_equivalents 0.0777
_diffrn_reflns_av_unetI/netI 0.1367
_diffrn_reflns_Laue_measured_fraction_full 0.982
_diffrn_reflns_Laue_measured_fraction_max 0.974
_diffrn_reflns_limit_h_max 12
_diffrn_reflns_limit_h_min -18
_diffrn_reflns_limit_k_max 37
_diffrn_reflns_limit_k_min -36
_diffrn_reflns_limit_l_max 15
_diffrn_reflns_limit_l_min -15
_diffrn_reflns_number 28744
_diffrn_reflns_point_group_measured_fraction_full 0.982
_diffrn_reflns_point_group_measured_fraction_max 0.974
_diffrn_reflns_theta_full 25.242
_diffrn_reflns_theta_max 28.321
_diffrn_reflns_theta_min 1.959
_exptl_absorpt_coefficient_mu 0.484
_exptl_absorpt_correction_T_max 0.7457
_exptl_absorpt_correction_T_min 0.6797
_exptl_absorpt_correction_type multi-scan
_exptl_absorpt_process_details 'SADABS V2008/1 (Bruker AXS, 2008)'
_exptl_crystal_colour pink
_exptl_crystal_density_diffrn 1.197
_exptl_crystal_description Block
_exptl_crystal_F_000 1668
_exptl_crystal_size_max 0.200
_exptl_crystal_size_mid 0.200
_exptl_crystal_size_min 0.100
_refine_diff_density_max 0.347
_refine_diff_density_min -0.331
_refine_diff_density_rms 0.060
_refine_ls_extinction_method none
_refine_ls_goodness_of_fit_ref 1.009
_refine_ls_hydrogen_treatment constr
_refine_ls_matrix_type full
_refine_ls_number_parameters 496
_refine_ls_number_reflns 10913
_refine_ls_number_restraints 0
_refine_ls_restrained_S_all 1.009
_refine_ls_R_factor_all 0.1553
_refine_ls_R_factor_gt 0.0610
_refine_ls_shift/su_max 0.001
_refine_ls_shift/su_mean 0.000
_refine_ls_structure_factor_coef Fsqd
_refine_ls_weighting_details 'w=1/[\s^2^(Fo^2^)+(0.0501P)^2^] where P=(Fo^2^+2Fc^2^)/3'
_refine_ls_weighting_scheme calc
_refine_ls_wR_factor_gt 0.1208
_refine_ls_wR_factor_ref 0.1438
_reflns_Friedel_coverage 0.000
_reflns_number_gt 4946
_reflns_number_total 10913
_reflns_threshold_expression 'I > 2\s(I)'
_cod_data_source_file d3ce00803g2.cif
_cod_data_source_block 5
_cod_depositor_comments
;
The following automatic conversions were performed:

data item '_exptl_absorpt_correction_type' value 'multi_scan' was
changed to 'multi-scan' in accordance with the
/home/data/users/saulius/crontab/automatic-downloads/rss-feeds/RSC/lib/dictionaries/cif_core.dic
dictionary named 'cif_core.dic' version 2.4.2 last updated on
2011-04-26.

Automatic conversion script
Id: cif_fix_values 8170 2020-07-09 18:12:32Z antanas 

 Adding full bibliography for 7247304--7247313.cif.
;
_cod_original_sg_symbol_H-M 'P 21/c'
_cod_database_code 7247308
_shelx_shelxl_version_number 2014/7
_shelx_space_group_comment
; 
The symmetry employed for this shelxl refinement is uniquely defined 
by the following loop, which should always be used as a source of 
symmetry information in preference to the above space-group names. 
They are only intended as comments. 
;
_shelx_estimated_absorpt_t_min 0.909
_shelx_estimated_absorpt_t_max 0.953

loop_
_space_group_symop_operation_xyz
'x, y, z'
'-x, y+1/2, -z+1/2'
'-x, -y, -z'
'x, -y-1/2, z-1/2'

loop_
_atom_site_label
_atom_site_type_symbol
_atom_site_fract_x
_atom_site_fract_y
_atom_site_fract_z
_atom_site_U_iso_or_equiv
_atom_site_adp_type
_atom_site_occupancy
_atom_site_site_symmetry_order
_atom_site_calc_flag
_atom_site_refinement_flags_posn
_atom_site_refinement_flags_adp
_atom_site_refinement_flags_occupancy
_atom_site_disorder_assembly
_atom_site_disorder_group
Co Co 0.45601(3) 1.04359(2) 0.81741(4) 0.03703(15) Uani 1 1 d . . . . .
O1 O 0.1419(3) 0.84059(13) 0.7631(3) 0.1108(13) Uani 1 1 d . . . . .
O2 O -0.0786(2) 0.94255(13) 0.5529(3) 0.0909(11) Uani 1 1 d . . . . .
O3 O 0.2202(4) 0.76840(15) 0.3149(5) 0.1476(19) Uani 1 1 d . . . . .
O4 O 0.0078(3) 0.87728(19) 0.1131(4) 0.1298(18) Uani 1 1 d . . . . .
O5 O 0.37708(17) 1.10607(7) 0.77475(18) 0.0446(6) Uani 1 1 d . . . . .
O6 O 0.3639(2) 1.11659(9) 0.5798(2) 0.0873(11) Uani 1 1 d . . . . .
O7 O 0.12819(16) 1.31895(7) 0.81647(19) 0.0462(6) Uani 1 1 d . . . . .
O8 O 0.05708(16) 1.30987(8) 0.6003(2) 0.0489(6) Uani 1 1 d . . . . .
O9 O 0.45934(17) 1.48409(8) 0.66873(19) 0.0467(6) Uani 1 1 d . . . . .
O10 O 0.45285(17) 1.44799(8) 0.49412(19) 0.0453(6) Uani 1 1 d . . . . .
N1 N 0.3234(2) 1.00413(10) 0.7912(2) 0.0444(8) Uani 1 1 d . . . . .
N2 N 0.0353(2) 0.89767(13) 0.6784(3) 0.0613(9) Uani 1 1 d . . . . .
N3 N 0.1181(4) 0.8195(2) 0.1887(5) 0.0976(15) Uani 1 1 d . . . . .
N4 N 0.4165(2) 0.91259(9) 0.1487(2) 0.0450(8) Uani 1 1 d . . . . .
C1 C 0.2439(3) 1.01346(13) 0.7073(3) 0.0604(11) Uani 1 1 d . . . . .
H1A H 0.2472 1.0365 0.6506 0.072 Uiso 1 1 calc R U . . .
C2 C 0.1559(3) 0.99038(14) 0.7004(4) 0.0654(12) Uani 1 1 d . . . . .
H2A H 0.1021 0.9980 0.6403 0.079 Uiso 1 1 calc R U . . .
C3 C 0.1497(3) 0.95639(15) 0.7834(3) 0.0556(10) Uani 1 1 d . . . . .
C4 C 0.2316(3) 0.94676(15) 0.8684(4) 0.0686(12) Uani 1 1 d . . . . .
H4B H 0.2305 0.9238 0.9259 0.082 Uiso 1 1 calc R U . . .
C5 C 0.3159(3) 0.97090(14) 0.8694(3) 0.0587(11) Uani 1 1 d . . . . .
H5A H 0.3706 0.9635 0.9283 0.070 Uiso 1 1 calc R U . . .
C6 C 0.0573(3) 0.92985(17) 0.7792(4) 0.0755(13) Uani 1 1 d . . . . .
H6A H 0.0631 0.9122 0.8529 0.091 Uiso 1 1 calc R U . . .
H6B H 0.0045 0.9521 0.7733 0.091 Uiso 1 1 calc R U . . .
C7 C -0.0302(3) 0.90667(18) 0.5733(4) 0.0660(12) Uani 1 1 d . . . . .
C8 C -0.0288(3) 0.86668(16) 0.4894(4) 0.0702(13) Uani 1 1 d . . . . .
H8B H -0.0928 0.8518 0.4691 0.084 Uiso 1 1 calc R U . . .
C9 C 0.0457(3) 0.83144(16) 0.5607(5) 0.0756(13) Uani 1 1 d . . . . .
H9A H 0.0142 0.8015 0.5713 0.091 Uiso 1 1 calc R U . . .
C10 C 0.0823(4) 0.85545(19) 0.6799(5) 0.0758(14) Uani 1 1 d . . . . .
C11 C 0.1260(4) 0.82368(16) 0.4934(5) 0.0830(14) Uani 1 1 d . . . . .
H11A H 0.1767 0.8030 0.5387 0.100 Uiso 1 1 calc R U . . .
C12 C 0.1667(3) 0.87029(16) 0.4697(4) 0.0718(13) Uani 1 1 d . . . . .
H12A H 0.2321 0.8776 0.4948 0.086 Uiso 1 1 calc R U . . .
C13 C 0.1027(3) 0.90005(16) 0.4105(4) 0.0658(12) Uani 1 1 d . . . . .
H13A H 0.1193 0.9304 0.3919 0.079 Uiso 1 1 calc R U . . .
C14 C 0.0004(3) 0.88177(15) 0.3746(4) 0.0711(13) Uani 1 1 d . . . . .
H14A H -0.0442 0.9052 0.3293 0.085 Uiso 1 1 calc R U . . .
C15 C 0.0048(4) 0.8366(2) 0.3020(5) 0.0978(18) Uani 1 1 d . . . . .
H15A H -0.0595 0.8220 0.2801 0.117 Uiso 1 1 calc R U . . .
C16 C 0.0776(4) 0.80145(18) 0.3719(6) 0.0996(18) Uani 1 1 d . . . . .
H16A H 0.0450 0.7720 0.3841 0.120 Uiso 1 1 calc R U . . .
C17 C 0.1499(6) 0.7927(2) 0.2937(8) 0.109(2) Uani 1 1 d . . . . .
C18 C 0.0408(5) 0.8475(3) 0.1900(6) 0.104(2) Uani 1 1 d . . . . .
C19 C 0.1701(4) 0.81919(18) 0.0931(5) 0.108(2) Uani 1 1 d . . . . .
H19A H 0.1259 0.8282 0.0188 0.130 Uiso 1 1 calc R U . . .
H19B H 0.1922 0.7874 0.0834 0.130 Uiso 1 1 calc R U . . .
C20 C 0.2570(3) 0.85240(16) 0.1157(4) 0.0738(13) Uani 1 1 d . . . . .
C21 C 0.3367(4) 0.84167(15) 0.0691(4) 0.0732(13) Uani 1 1 d . . . . .
H21A H 0.3377 0.8141 0.0256 0.088 Uiso 1 1 calc R U . . .
C22 C 0.4133(3) 0.87184(14) 0.0875(3) 0.0595(11) Uani 1 1 d . . . . .
H22A H 0.4663 0.8639 0.0562 0.071 Uiso 1 1 calc R U . . .
C23 C 0.3392(3) 0.92226(13) 0.1919(3) 0.0541(10) Uani 1 1 d . . . . .
H23A H 0.3387 0.9505 0.2331 0.065 Uiso 1 1 calc R U . . .
C24 C 0.2612(3) 0.89352(14) 0.1796(3) 0.0668(12) Uani 1 1 d . . . . .
H24A H 0.2104 0.9017 0.2145 0.080 Uiso 1 1 calc R U . . .
C25 C 0.3524(3) 1.12909(12) 0.6804(3) 0.0463(9) Uani 1 1 d . . . . .
C26 C 0.3049(2) 1.17561(11) 0.6865(3) 0.0357(8) Uani 1 1 d . . . . .
C27 C 0.3126(3) 1.19939(12) 0.7939(3) 0.0483(10) Uani 1 1 d . . . . .
H27A H 0.3504 1.1869 0.8640 0.058 Uiso 1 1 calc R U . . .
C28 C 0.2642(3) 1.24182(12) 0.7975(3) 0.0459(10) Uani 1 1 d . . . . .
H28A H 0.2706 1.2579 0.8696 0.055 Uiso 1 1 calc R U . . .
C29 C 0.2068(2) 1.26002(10) 0.6944(3) 0.0301(7) Uani 1 1 d . . . . .
C30 C 0.1987(2) 1.23683(11) 0.5864(3) 0.0372(8) Uani 1 1 d . . . . .
H30A H 0.1596 1.2489 0.5165 0.045 Uiso 1 1 calc R U . . .
C31 C 0.2497(3) 1.19555(11) 0.5841(3) 0.0404(9) Uani 1 1 d . . . . .
H31A H 0.2468 1.1807 0.5111 0.048 Uiso 1 1 calc R U . . .
C32 C 0.2194(2) 1.35674(10) 0.6663(3) 0.0325(8) Uani 1 1 d . . . . .
C33 C 0.2762(3) 1.38194(12) 0.7587(3) 0.0474(10) Uani 1 1 d . . . . .
H33A H 0.2709 1.3773 0.8372 0.057 Uiso 1 1 calc R U . . .
C34 C 0.3406(3) 1.41393(12) 0.7327(3) 0.0468(10) Uani 1 1 d . . . . .
H34A H 0.3781 1.4317 0.7942 0.056 Uiso 1 1 calc R U . . .
C35 C 0.3514(2) 1.42042(10) 0.6164(3) 0.0320(8) Uani 1 1 d . . . . .
C36 C 0.2937(3) 1.39456(12) 0.5258(3) 0.0440(9) Uani 1 1 d . . . . .
H36A H 0.3005 1.3981 0.4476 0.053 Uiso 1 1 calc R U . . .
C37 C 0.2262(3) 1.36360(12) 0.5500(3) 0.0465(10) Uani 1 1 d . . . . .
H37A H 0.1853 1.3474 0.4881 0.056 Uiso 1 1 calc R U . . .
C38 C 0.4269(2) 1.45372(11) 0.5901(3) 0.0355(8) Uani 1 1 d . . . . .
S S 0.14066(6) 1.31236(3) 0.69683(7) 0.0358(2) Uani 1 1 d . . . . .
O11 O 0.46110(17) 1.03921(8) 0.63080(18) 0.0516(7) Uani 1 1 d . . . . .
H11C H 0.4707 1.0096 0.6296 0.062 Uiso 1 1 d R U . . .
H11D H 0.4047 1.0455 0.5899 0.062 Uiso 1 1 d R U . . .

loop_
_atom_site_aniso_label
_atom_site_aniso_U_11
_atom_site_aniso_U_22
_atom_site_aniso_U_33
_atom_site_aniso_U_23
_atom_site_aniso_U_13
_atom_site_aniso_U_12
Co 0.0430(3) 0.0327(3) 0.0366(3) 0.0002(2) 0.0116(2) 0.0087(2)
O1 0.094(3) 0.116(3) 0.117(3) 0.037(2) 0.013(2) 0.013(2)
O2 0.075(2) 0.121(3) 0.074(2) 0.003(2) 0.0101(18) 0.023(2)
O3 0.155(5) 0.087(3) 0.235(5) -0.019(3) 0.116(4) 0.007(3)
O4 0.110(4) 0.197(5) 0.079(3) -0.052(3) 0.013(3) -0.030(3)
O5 0.0586(17) 0.0385(14) 0.0383(13) 0.0089(11) 0.0142(12) 0.0178(12)
O6 0.161(3) 0.0639(19) 0.0471(16) 0.0128(14) 0.0447(19) 0.054(2)
O7 0.0525(17) 0.0443(15) 0.0514(14) 0.0048(11) 0.0320(13) 0.0051(12)
O8 0.0285(14) 0.0506(15) 0.0628(15) 0.0120(12) 0.0002(13) -0.0023(12)
O9 0.0563(17) 0.0409(14) 0.0450(14) -0.0082(11) 0.0162(13) -0.0208(12)
O10 0.0539(16) 0.0498(15) 0.0367(13) -0.0017(11) 0.0196(12) -0.0136(12)
N1 0.043(2) 0.0443(18) 0.0438(18) 0.0038(14) 0.0049(16) 0.0050(15)
N2 0.040(2) 0.068(2) 0.075(3) 0.008(2) 0.012(2) -0.007(2)
N3 0.084(4) 0.097(4) 0.126(4) -0.057(3) 0.053(3) -0.053(3)
N4 0.052(2) 0.0407(18) 0.0439(17) -0.0052(14) 0.0141(16) 0.0033(15)
C1 0.061(3) 0.054(3) 0.063(3) 0.016(2) 0.007(2) 0.003(2)
C2 0.041(3) 0.073(3) 0.072(3) 0.012(2) -0.008(2) -0.001(2)
C3 0.041(3) 0.070(3) 0.057(2) 0.002(2) 0.013(2) -0.011(2)
C4 0.060(3) 0.076(3) 0.065(3) 0.026(2) 0.006(2) -0.011(2)
C5 0.046(3) 0.066(3) 0.059(3) 0.015(2) 0.001(2) -0.004(2)
C6 0.053(3) 0.107(4) 0.070(3) 0.002(3) 0.021(2) -0.011(3)
C7 0.041(3) 0.083(4) 0.078(3) 0.002(3) 0.022(3) -0.017(3)
C8 0.044(3) 0.088(3) 0.084(3) -0.012(3) 0.028(3) -0.026(3)
C9 0.062(3) 0.059(3) 0.117(4) 0.008(3) 0.043(3) -0.012(3)
C10 0.055(3) 0.084(4) 0.093(4) 0.014(3) 0.028(3) -0.015(3)
C11 0.075(4) 0.062(3) 0.120(4) -0.005(3) 0.040(3) -0.013(3)
C12 0.049(3) 0.073(3) 0.098(4) -0.007(3) 0.027(3) -0.029(3)
C13 0.066(3) 0.066(3) 0.072(3) -0.010(2) 0.030(3) -0.030(3)
C14 0.056(3) 0.074(3) 0.081(3) -0.009(3) 0.010(3) -0.010(2)
C15 0.073(4) 0.124(5) 0.109(4) -0.056(4) 0.047(4) -0.061(4)
C16 0.101(5) 0.061(3) 0.155(6) -0.020(4) 0.068(4) -0.028(3)
C17 0.118(6) 0.064(4) 0.169(7) -0.031(4) 0.083(6) -0.037(4)
C18 0.070(5) 0.122(6) 0.118(6) -0.064(5) 0.018(5) -0.041(4)
C19 0.096(4) 0.122(5) 0.125(4) -0.071(4) 0.063(4) -0.065(4)
C20 0.075(3) 0.075(3) 0.077(3) -0.030(2) 0.030(3) -0.027(3)
C21 0.081(4) 0.064(3) 0.080(3) -0.033(2) 0.029(3) -0.019(3)
C22 0.060(3) 0.055(3) 0.067(3) -0.020(2) 0.022(2) -0.001(2)
C23 0.054(3) 0.055(3) 0.060(3) -0.0187(19) 0.028(2) -0.006(2)
C24 0.064(3) 0.071(3) 0.077(3) -0.034(2) 0.038(2) -0.021(2)
C25 0.058(3) 0.040(2) 0.045(2) 0.0013(18) 0.020(2) 0.0104(19)
C26 0.046(2) 0.0299(19) 0.0331(18) 0.0043(15) 0.0118(17) 0.0050(16)
C27 0.067(3) 0.044(2) 0.0294(19) 0.0065(16) 0.0030(19) 0.015(2)
C28 0.062(3) 0.040(2) 0.0329(19) -0.0017(16) 0.0039(19) 0.0166(19)
C29 0.029(2) 0.0263(17) 0.0361(18) 0.0025(14) 0.0089(16) -0.0034(14)
C30 0.045(2) 0.035(2) 0.0298(18) 0.0050(15) 0.0038(16) 0.0003(17)
C31 0.057(3) 0.0306(19) 0.0342(19) 0.0003(15) 0.0111(18) 0.0004(17)
C32 0.037(2) 0.0221(17) 0.0403(19) 0.0049(14) 0.0131(17) -0.0006(15)
C33 0.060(3) 0.050(2) 0.035(2) -0.0027(17) 0.0167(19) -0.015(2)
C34 0.059(3) 0.047(2) 0.036(2) -0.0084(16) 0.0146(19) -0.0229(19)
C35 0.037(2) 0.0252(17) 0.0344(19) 0.0001(14) 0.0082(16) -0.0023(15)
C36 0.052(3) 0.048(2) 0.0320(19) 0.0021(16) 0.0097(18) -0.0149(19)
C37 0.052(3) 0.052(2) 0.035(2) -0.0043(17) 0.0084(18) -0.023(2)
C38 0.036(2) 0.0305(19) 0.039(2) 0.0066(16) 0.0064(17) -0.0023(16)
S 0.0329(5) 0.0315(5) 0.0448(5) 0.0065(4) 0.0125(4) 0.0000(4)
O11 0.0622(18) 0.0484(15) 0.0443(14) -0.0003(11) 0.0126(13) 0.0153(13)

loop_
_atom_type_symbol
_atom_type_description
_atom_type_scat_dispersion_real
_atom_type_scat_dispersion_imag
_atom_type_scat_source
C C 0.0033 0.0016 'International Tables Vol C Tables 4.2.6.8 and 6.1.1.4'
H H 0.0000 0.0000 'International Tables Vol C Tables 4.2.6.8 and 6.1.1.4'
N N 0.0061 0.0033 'International Tables Vol C Tables 4.2.6.8 and 6.1.1.4'
O O 0.0106 0.0060 'International Tables Vol C Tables 4.2.6.8 and 6.1.1.4'
S S 0.1246 0.1234 'International Tables Vol C Tables 4.2.6.8 and 6.1.1.4'
Co Co 0.3494 0.9721 'International Tables Vol C Tables 4.2.6.8 and 6.1.1.4'

loop_
_geom_angle_atom_site_label_1
_geom_angle_atom_site_label_2
_geom_angle_atom_site_label_3
_geom_angle
_geom_angle_site_symmetry_1
_geom_angle_site_symmetry_3
_geom_angle_publ_flag
O10 Co O9 99.35(9) 4_586 2_646 ?
O10 Co O5 90.12(8) 4_586 . ?
O9 Co O5 169.88(9) 2_646 . ?
O10 Co N1 89.11(10) 4_586 . ?
O9 Co N1 93.49(10) 2_646 . ?
O5 Co N1 90.18(10) . . ?
O10 Co N4 87.71(10) 4_586 3_676 ?
O9 Co N4 90.45(10) 2_646 3_676 ?
O5 Co N4 86.36(10) . 3_676 ?
N1 Co N4 175.30(11) . 3_676 ?
O10 Co O11 176.54(9) 4_586 . ?
O9 Co O11 83.08(8) 2_646 . ?
O5 Co O11 87.31(8) . . ?
N1 Co O11 93.21(10) . . ?
N4 Co O11 89.81(10) 3_676 . ?
C25 O5 Co 132.6(2) . . ?
C38 O9 Co 136.9(2) . 2_656 ?
C38 O10 Co 158.9(2) . 4_585 ?
C5 N1 C1 116.6(3) . . ?
C5 N1 Co 118.5(3) . . ?
C1 N1 Co 124.6(3) . . ?
C10 N2 C7 113.9(4) . . ?
C10 N2 C6 121.6(4) . . ?
C7 N2 C6 124.4(4) . . ?
C18 N3 C17 114.1(6) . . ?
C18 N3 C19 124.1(6) . . ?
C17 N3 C19 121.6(6) . . ?
C23 N4 C22 116.0(3) . . ?
C23 N4 Co 122.8(2) . 3_676 ?
C22 N4 Co 121.0(3) . 3_676 ?
N1 C1 C2 123.2(4) . . ?
N1 C1 H1A 118.4 . . ?
C2 C1 H1A 118.4 . . ?
C3 C2 C1 119.2(4) . . ?
C3 C2 H2A 120.4 . . ?
C1 C2 H2A 120.4 . . ?
C4 C3 C2 117.3(4) . . ?
C4 C3 C6 121.2(4) . . ?
C2 C3 C6 121.5(4) . . ?
C3 C4 C5 120.3(4) . . ?
C3 C4 H4B 119.9 . . ?
C5 C4 H4B 119.9 . . ?
N1 C5 C4 123.5(4) . . ?
N1 C5 H5A 118.2 . . ?
C4 C5 H5A 118.2 . . ?
N2 C6 C3 111.6(3) . . ?
N2 C6 H6A 109.3 . . ?
C3 C6 H6A 109.3 . . ?
N2 C6 H6B 109.3 . . ?
C3 C6 H6B 109.3 . . ?
H6A C6 H6B 108.0 . . ?
O2 C7 N2 124.4(5) . . ?
O2 C7 C8 126.9(5) . . ?
N2 C7 C8 108.7(4) . . ?
C7 C8 C14 113.0(4) . . ?
C7 C8 C9 104.9(4) . . ?
C14 C8 C9 110.5(4) . . ?
C7 C8 H8B 109.4 . . ?
C14 C8 H8B 109.4 . . ?
C9 C8 H8B 109.4 . . ?
C10 C9 C11 112.3(4) . . ?
C10 C9 C8 103.9(4) . . ?
C11 C9 C8 108.9(4) . . ?
C10 C9 H9A 110.5 . . ?
C11 C9 H9A 110.5 . . ?
C8 C9 H9A 110.5 . . ?
O1 C10 N2 124.8(5) . . ?
O1 C10 C9 126.7(5) . . ?
N2 C10 C9 108.5(4) . . ?
C12 C11 C9 109.1(4) . . ?
C12 C11 C16 108.0(4) . . ?
C9 C11 C16 106.6(4) . . ?
C12 C11 H11A 111.0 . . ?
C9 C11 H11A 111.0 . . ?
C16 C11 H11A 111.0 . . ?
C13 C12 C11 114.5(4) . . ?
C13 C12 H12A 122.8 . . ?
C11 C12 H12A 122.8 . . ?
C12 C13 C14 115.5(4) . . ?
C12 C13 H13A 122.3 . . ?
C14 C13 H13A 122.3 . . ?
C13 C14 C8 107.0(3) . . ?
C13 C14 C15 106.2(4) . . ?
C8 C14 C15 106.6(4) . . ?
C13 C14 H14A 112.2 . . ?
C8 C14 H14A 112.2 . . ?
C15 C14 H14A 112.2 . . ?
C18 C15 C16 105.2(5) . . ?
C18 C15 C14 110.5(5) . . ?
C16 C15 C14 111.5(4) . . ?
C18 C15 H15A 109.9 . . ?
C16 C15 H15A 109.9 . . ?
C14 C15 H15A 109.9 . . ?
C15 C16 C17 105.2(5) . . ?
C15 C16 C11 108.5(4) . . ?
C17 C16 C11 112.2(5) . . ?
C15 C16 H16A 110.3 . . ?
C17 C16 H16A 110.3 . . ?
C11 C16 H16A 110.3 . . ?
O3 C17 N3 125.2(7) . . ?
O3 C17 C16 128.1(8) . . ?
N3 C17 C16 106.7(6) . . ?
O4 C18 N3 124.7(8) . . ?
O4 C18 C15 126.9(7) . . ?
N3 C18 C15 108.4(6) . . ?
N3 C19 C20 113.3(4) . . ?
N3 C19 H19A 108.9 . . ?
C20 C19 H19A 108.9 . . ?
N3 C19 H19B 108.9 . . ?
C20 C19 H19B 108.9 . . ?
H19A C19 H19B 107.7 . . ?
C24 C20 C21 116.8(4) . . ?
C24 C20 C19 123.5(4) . . ?
C21 C20 C19 119.7(4) . . ?
C22 C21 C20 119.6(4) . . ?
C22 C21 H21A 120.2 . . ?
C20 C21 H21A 120.2 . . ?
N4 C22 C21 123.4(4) . . ?
N4 C22 H22A 118.3 . . ?
C21 C22 H22A 118.3 . . ?
N4 C23 C24 124.0(4) . . ?
N4 C23 H23A 118.0 . . ?
C24 C23 H23A 118.0 . . ?
C23 C24 C20 120.2(4) . . ?
C23 C24 H24A 119.9 . . ?
C20 C24 H24A 119.9 . . ?
O5 C25 O6 125.7(3) . . ?
O5 C25 C26 117.6(3) . . ?
O6 C25 C26 116.7(3) . . ?
C31 C26 C27 118.3(3) . . ?
C31 C26 C25 119.9(3) . . ?
C27 C26 C25 121.8(3) . . ?
C26 C27 C28 120.5(3) . . ?
C26 C27 H27A 119.8 . . ?
C28 C27 H27A 119.8 . . ?
C29 C28 C27 119.9(3) . . ?
C29 C28 H28A 120.0 . . ?
C27 C28 H28A 120.0 . . ?
C28 C29 C30 120.3(3) . . ?
C28 C29 S 121.1(2) . . ?
C30 C29 S 118.6(2) . . ?
C31 C30 C29 118.9(3) . . ?
C31 C30 H30A 120.6 . . ?
C29 C30 H30A 120.6 . . ?
C26 C31 C30 122.1(3) . . ?
C26 C31 H31A 119.0 . . ?
C30 C31 H31A 119.0 . . ?
C37 C32 C33 121.2(3) . . ?
C37 C32 S 118.7(2) . . ?
C33 C32 S 120.1(2) . . ?
C34 C33 C32 118.6(3) . . ?
C34 C33 H33A 120.7 . . ?
C32 C33 H33A 120.7 . . ?
C33 C34 C35 121.4(3) . . ?
C33 C34 H34A 119.3 . . ?
C35 C34 H34A 119.3 . . ?
C36 C35 C34 118.6(3) . . ?
C36 C35 C38 120.5(3) . . ?
C34 C35 C38 120.9(3) . . ?
C37 C36 C35 120.6(3) . . ?
C37 C36 H36A 119.7 . . ?
C35 C36 H36A 119.7 . . ?
C32 C37 C36 119.6(3) . . ?
C32 C37 H37A 120.2 . . ?
C36 C37 H37A 120.2 . . ?
O10 C38 O9 126.1(3) . . ?
O10 C38 C35 117.4(3) . . ?
O9 C38 C35 116.5(3) . . ?
O8 S O7 119.18(15) . . ?
O8 S C29 107.30(14) . . ?
O7 S C29 107.84(14) . . ?
O8 S C32 109.34(14) . . ?
O7 S C32 108.50(14) . . ?
C29 S C32 103.55(14) . . ?
Co O11 H11C 96.6 . . ?
Co O11 H11D 107.2 . . ?
H11C O11 H11D 109.5 . . ?

loop_
_geom_bond_atom_site_label_1
_geom_bond_atom_site_label_2
_geom_bond_distance
_geom_bond_site_symmetry_2
_geom_bond_publ_flag
Co O10 2.052(2) 4_586 ?
Co O9 2.055(2) 2_646 ?
Co O5 2.093(2) . ?
Co N1 2.150(3) . ?
Co N4 2.155(3) 3_676 ?
Co O11 2.162(2) . ?
O1 C10 1.199(5) . ?
O2 C7 1.219(5) . ?
O3 C17 1.190(7) . ?
O4 C18 1.233(7) . ?
O5 C25 1.245(4) . ?
O6 C25 1.253(4) . ?
O7 S 1.436(2) . ?
O8 S 1.429(2) . ?
O9 C38 1.256(3) . ?
O9 Co 2.055(2) 2_656 ?
O10 C38 1.249(4) . ?
O10 Co 2.052(2) 4_585 ?
N1 C5 1.322(4) . ?
N1 C1 1.332(4) . ?
N2 C10 1.368(6) . ?
N2 C7 1.369(5) . ?
N2 C6 1.451(5) . ?
N3 C18 1.357(7) . ?
N3 C17 1.409(8) . ?
N3 C19 1.454(6) . ?
N4 C23 1.329(4) . ?
N4 C22 1.347(4) . ?
N4 Co 2.155(3) 3_676 ?
C1 C2 1.395(5) . ?
C1 H1A 0.9300 . ?
C2 C3 1.371(5) . ?
C2 H2A 0.9300 . ?
C3 C4 1.365(5) . ?
C3 C6 1.502(5) . ?
C4 C5 1.374(5) . ?
C4 H4B 0.9300 . ?
C5 H5A 0.9300 . ?
C6 H6A 0.9700 . ?
C6 H6B 0.9700 . ?
C7 C8 1.491(6) . ?
C8 C14 1.529(5) . ?
C8 C9 1.546(6) . ?
C8 H8B 0.9800 . ?
C9 C10 1.511(6) . ?
C9 C11 1.530(6) . ?
C9 H9A 0.9800 . ?
C11 C12 1.491(5) . ?
C11 C16 1.542(6) . ?
C11 H11A 0.9800 . ?
C12 C13 1.310(5) . ?
C12 H12A 0.9300 . ?
C13 C14 1.507(5) . ?
C13 H13A 0.9300 . ?
C14 C15 1.537(6) . ?
C14 H14A 0.9800 . ?
C15 C18 1.519(8) . ?
C15 C16 1.524(7) . ?
C15 H15A 0.9800 . ?
C16 C17 1.527(8) . ?
C16 H16A 0.9800 . ?
C19 C20 1.525(6) . ?
C19 H19A 0.9700 . ?
C19 H19B 0.9700 . ?
C20 C24 1.371(5) . ?
C20 C21 1.390(6) . ?
C21 C22 1.361(5) . ?
C21 H21A 0.9300 . ?
C22 H22A 0.9300 . ?
C23 C24 1.356(5) . ?
C23 H23A 0.9300 . ?
C24 H24A 0.9300 . ?
C25 C26 1.490(4) . ?
C26 C31 1.376(4) . ?
C26 C27 1.387(4) . ?
C27 C28 1.390(4) . ?
C27 H27A 0.9300 . ?
C28 C29 1.375(4) . ?
C28 H28A 0.9300 . ?
C29 C30 1.385(4) . ?
C29 S 1.759(3) . ?
C30 C31 1.379(4) . ?
C30 H30A 0.9300 . ?
C31 H31A 0.9300 . ?
C32 C37 1.373(4) . ?
C32 C33 1.377(4) . ?
C32 S 1.769(3) . ?
C33 C34 1.367(4) . ?
C33 H33A 0.9300 . ?
C34 C35 1.389(4) . ?
C34 H34A 0.9300 . ?
C35 C36 1.379(4) . ?
C35 C38 1.508(4) . ?
C36 C37 1.373(4) . ?
C36 H36A 0.9300 . ?
C37 H37A 0.9300 . ?
O11 H11C 0.8501 . ?
O11 H11D 0.8500 . ?
